data_4083273
loop_
_publ_author_name
'Macha, Bret B.'
'Boudreau, Jos\'ee'
'Maron, Laurent'
'Maris, Thierry'
'Fontaine, Fr\'ed\'eric-Georges'

_publ_section_title
;
 Coordination of a Di-tert-butylphosphidoboratabenzene Ligand to
 Electronically Unsaturated Group 10 Transition Metals
;
_journal_issue 17
_journal_name_full Organometallics
_journal_page_first 6428
_journal_paper_doi 10.1021/om300668u
_journal_volume 31
_journal_year 2012
_chemical_formula_sum 'C25 H47 B K O6 P'
_chemical_formula_weight 524.51
_chemical_name_systematic
; 
 ? 
;
_space_group_IT_number 14
_symmetry_cell_setting monoclinic
_symmetry_space_group_name_Hall '-P 2ybc'
_symmetry_space_group_name_H-M 'P 1 21/c 1'
_atom_sites_solution_hydrogens geom
_atom_sites_solution_primary direct
_atom_sites_solution_secondary difmap
_audit_creation_method SHELXL-97
_cell_angle_alpha 90.00
_cell_angle_beta 100.168(2)
_cell_angle_gamma 90.00
_cell_formula_units_Z 4
_cell_length_a 14.692(3)
_cell_length_b 22.825(4)
_cell_length_c 9.1192(18)
_cell_measurement_reflns_used 3042
_cell_measurement_temperature 200(2)
_cell_measurement_theta_max 18.62
_cell_measurement_theta_min 2.44
_cell_volume 3010.0(10)
_computing_cell_refinement 'APEX 2 (Bruker, 2005b)'
_computing_data_collection 'APEX 2 (Bruker, 2005b)'
_computing_data_reduction 'SAINT (Bruker, 2003)'
_computing_molecular_graphics 'SHELXTL (Bruker, 2001)'
_computing_publication_material 'SHELXTL (Bruker, 2001)'
_computing_structure_refinement 'SHELXL-97 (Sheldrick, 2008)'
_computing_structure_solution 'SHELXS-97 (Sheldrick, 2008)'
_diffrn_ambient_temperature 200(2)
_diffrn_measured_fraction_theta_full 1.000
_diffrn_measured_fraction_theta_max 1.000
_diffrn_measurement_device_type 'Bruker Smart APEX II CCD'
_diffrn_measurement_method \w
_diffrn_radiation_monochromator graphite
_diffrn_radiation_source 'fine-focus sealed tube'
_diffrn_radiation_type MoK\a
_diffrn_radiation_wavelength 0.71073
_diffrn_reflns_av_R_equivalents 0.0806
_diffrn_reflns_av_sigmaI/netI 0.0640
_diffrn_reflns_limit_h_max 18
_diffrn_reflns_limit_h_min -18
_diffrn_reflns_limit_k_max 28
_diffrn_reflns_limit_k_min -28
_diffrn_reflns_limit_l_max 11
_diffrn_reflns_limit_l_min -11
_diffrn_reflns_number 32183
_diffrn_reflns_theta_full 26.00
_diffrn_reflns_theta_max 26.00
_diffrn_reflns_theta_min 1.41
_exptl_absorpt_coefficient_mu 0.263
_exptl_absorpt_correction_T_max 0.9922
_exptl_absorpt_correction_T_min 0.9559
_exptl_absorpt_correction_type integration
_exptl_absorpt_process_details 'XPREP (Bruker, 2005a)'
_exptl_crystal_colour colourless
_exptl_crystal_density_diffrn 1.157
_exptl_crystal_density_method 'not measured'
_exptl_crystal_description Plate
_exptl_crystal_F_000 1136
_exptl_crystal_size_max 0.17
_exptl_crystal_size_mid 0.17
_exptl_crystal_size_min 0.03
_refine_diff_density_max 0.386
_refine_diff_density_min -0.303
_refine_diff_density_rms 0.049
_refine_ls_extinction_method none
_refine_ls_goodness_of_fit_ref 1.016
_refine_ls_hydrogen_treatment mixed
_refine_ls_matrix_type full
_refine_ls_number_parameters 333
_refine_ls_number_reflns 5916
_refine_ls_number_restraints 0
_refine_ls_restrained_S_all 1.016
_refine_ls_R_factor_all 0.1065
_refine_ls_R_factor_gt 0.0542
_refine_ls_shift/su_max 0.000
_refine_ls_shift/su_mean 0.000
_refine_ls_structure_factor_coef Fsqd
_refine_ls_weighting_details 'calc w=1/[\s^2^(Fo^2^)+(0.0586P)^2^+0.6953P] where P=(Fo^2^+2Fc^2^)/3'
_refine_ls_weighting_scheme calc
_refine_ls_wR_factor_gt 0.1151
_refine_ls_wR_factor_ref 0.1394
_reflns_number_gt 3556
_reflns_number_total 5916
_reflns_threshold_expression >2sigma(I)
_cod_data_source_file om300668u_si_003.cif
_cod_data_source_block bbm003
_cod_depositor_comments
;
The following automatic conversions were performed:

'_symmetry_cell_setting' value 'Monoclinic' changed to 'monoclinic'
according to
/usr/data/users/saulius/automatic-downloads/retrospective/ACS/lib/dictionaries/cif_core.dic
dictionary named 'cif_core.dic' version 2.4.2 from 2011-04-26.

Automatic conversion script
Id: cif_fix_values 2281 2013-09-26 08:29:07Z andrius 
;
_cod_original_sg_symbol_H-M P2(1)/c
_cod_database_code 4083273

loop_
_symmetry_equiv_pos_as_xyz
'x, y, z'
'-x, y+1/2, -z+1/2'
'-x, -y, -z'
'x, -y-1/2, z-1/2'

loop_
_atom_site_label
_atom_site_type_symbol
_atom_site_fract_x
_atom_site_fract_y
_atom_site_fract_z
_atom_site_U_iso_or_equiv
_atom_site_adp_type
_atom_site_occupancy
_atom_site_symmetry_multiplicity
_atom_site_calc_flag
_atom_site_refinement_flags
K1 K 0.25359(4) 0.63289(3) 0.68075(6) 0.04172(18) Uani 1 1 d .
P1 P 0.19769(5) 0.41738(3) 0.81480(9) 0.0495(2) Uani 1 1 d .
B1 B 0.2380(2) 0.49633(14) 0.8883(4) 0.0445(8) Uani 1 1 d .
O3 O 0.24073(15) 0.75809(8) 0.7515(2) 0.0535(5) Uani 1 1 d .
O6 O 0.26664(16) 0.55596(8) 0.4559(2) 0.0577(6) Uani 1 1 d .
O2 O 0.08125(14) 0.69116(9) 0.6693(2) 0.0590(6) Uani 1 1 d .
O1 O 0.09102(14) 0.60135(8) 0.4698(2) 0.0552(6) Uani 1 1 d .
O5 O 0.42828(14) 0.61950(9) 0.5680(2) 0.0573(6) Uani 1 1 d .
O4 O 0.41640(15) 0.70922(9) 0.7707(2) 0.0608(6) Uani 1 1 d .
C1 C 0.1612(2) 0.53805(13) 0.9009(3) 0.0472(7) Uani 1 1 d .
C4 C 0.3431(3) 0.57799(15) 0.9959(3) 0.0573(9) Uani 1 1 d .
C3 C 0.2684(3) 0.61253(15) 1.0086(4) 0.0575(9) Uani 1 1 d .
C14 C 0.0129(2) 0.60767(15) 0.5416(4) 0.0652(10) Uani 1 1 d .
H14A H 0.0225 0.5850 0.6355 0.078 Uiso 1 1 calc R
H14B H -0.0432 0.5926 0.4763 0.078 Uiso 1 1 calc R
C5 C 0.3328(2) 0.52081(14) 0.9383(4) 0.0535(8) Uani 1 1 d .
C2 C 0.1795(3) 0.59338(14) 0.9622(4) 0.0539(8) Uani 1 1 d .
C19 C 0.4025(2) 0.77039(14) 0.7867(4) 0.0657(10) Uani 1 1 d .
H19A H 0.3961 0.7898 0.6884 0.079 Uiso 1 1 calc R
H19B H 0.4564 0.7876 0.8532 0.079 Uiso 1 1 calc R
C12 C 0.3817(2) 0.36405(16) 0.8744(5) 0.0799(11) Uani 1 1 d .
H12A H 0.4334 0.3513 0.8274 0.120 Uiso 1 1 calc R
H12B H 0.3650 0.3326 0.9378 0.120 Uiso 1 1 calc R
H12C H 0.3999 0.3989 0.9352 0.120 Uiso 1 1 calc R
C22 C 0.4294(3) 0.56057(14) 0.5248(4) 0.0694(10) Uani 1 1 d .
H22A H 0.4248 0.5350 0.6109 0.083 Uiso 1 1 calc R
H22B H 0.4885 0.5518 0.4914 0.083 Uiso 1 1 calc R
C10 C 0.2988(2) 0.37866(13) 0.7542(4) 0.0565(8) Uani 1 1 d .
C24 C 0.1860(3) 0.53899(15) 0.3542(4) 0.0746(11) Uani 1 1 d .
H24A H 0.1933 0.4984 0.3196 0.090 Uiso 1 1 calc R
H24B H 0.1773 0.5652 0.2663 0.090 Uiso 1 1 calc R
C6 C 0.1720(2) 0.38091(13) 0.9911(4) 0.0601(9) Uani 1 1 d .
C21 C 0.5020(2) 0.63291(17) 0.6869(4) 0.0707(10) Uani 1 1 d .
H21A H 0.5620 0.6228 0.6582 0.085 Uiso 1 1 calc R
H21B H 0.4954 0.6099 0.7764 0.085 Uiso 1 1 calc R
C23 C 0.3508(3) 0.54844(14) 0.4016(4) 0.0731(11) Uani 1 1 d .
H23A H 0.3528 0.5756 0.3177 0.088 Uiso 1 1 calc R
H23B H 0.3550 0.5079 0.3651 0.088 Uiso 1 1 calc R
C15 C 0.0012(2) 0.67097(16) 0.5736(4) 0.0660(10) Uani 1 1 d .
H15A H -0.0084 0.6936 0.4795 0.079 Uiso 1 1 calc R
H15B H -0.0537 0.6764 0.6214 0.079 Uiso 1 1 calc R
C17 C 0.1592(3) 0.76875(16) 0.8095(4) 0.0731(11) Uani 1 1 d .
H17A H 0.1554 0.8108 0.8342 0.088 Uiso 1 1 calc R
H17B H 0.1605 0.7458 0.9020 0.088 Uiso 1 1 calc R
C13 C 0.3284(3) 0.42004(17) 0.6403(5) 0.0982(14) Uani 1 1 d .
H13A H 0.3510 0.4567 0.6894 0.147 Uiso 1 1 calc R
H13B H 0.2754 0.4282 0.5615 0.147 Uiso 1 1 calc R
H13C H 0.3778 0.4018 0.5967 0.147 Uiso 1 1 calc R
C18 C 0.3180(3) 0.77975(14) 0.8502(4) 0.0642(10) Uani 1 1 d .
H18A H 0.3238 0.7593 0.9472 0.077 Uiso 1 1 calc R
H18B H 0.3099 0.8221 0.8674 0.077 Uiso 1 1 calc R
C7 C 0.2440(3) 0.39205(17) 1.1302(4) 0.0789(11) Uani 1 1 d .
H7A H 0.2525 0.4344 1.1451 0.118 Uiso 1 1 calc R
H7B H 0.3028 0.3741 1.1181 0.118 Uiso 1 1 calc R
H7C H 0.2229 0.3749 1.2168 0.118 Uiso 1 1 calc R
C20 C 0.4989(2) 0.69663(16) 0.7198(4) 0.0705(10) Uani 1 1 d .
H20A H 0.5525 0.7075 0.7968 0.085 Uiso 1 1 calc R
H20B H 0.5020 0.7196 0.6287 0.085 Uiso 1 1 calc R
C16 C 0.0773(2) 0.75183(16) 0.6984(4) 0.0726(10) Uani 1 1 d .
H16A H 0.0201 0.7610 0.7370 0.087 Uiso 1 1 calc R
H16B H 0.0765 0.7742 0.6051 0.087 Uiso 1 1 calc R
C25 C 0.1046(3) 0.54248(14) 0.4281(4) 0.0714(11) Uani 1 1 d .
H25A H 0.0491 0.5284 0.3595 0.086 Uiso 1 1 calc R
H25B H 0.1142 0.5172 0.5177 0.086 Uiso 1 1 calc R
C8 C 0.1599(3) 0.31425(15) 0.9693(5) 0.0924(13) Uani 1 1 d .
H8A H 0.2205 0.2960 0.9717 0.139 Uiso 1 1 calc R
H8B H 0.1204 0.3064 0.8730 0.139 Uiso 1 1 calc R
H8C H 0.1311 0.2980 1.0494 0.139 Uiso 1 1 calc R
C11 C 0.2666(3) 0.32152(15) 0.6705(4) 0.0862(12) Uani 1 1 d .
H11A H 0.3173 0.3053 0.6265 0.129 Uiso 1 1 calc R
H11B H 0.2137 0.3299 0.5916 0.129 Uiso 1 1 calc R
H11C H 0.2482 0.2931 0.7404 0.129 Uiso 1 1 calc R
C9 C 0.0808(3) 0.40672(19) 1.0160(6) 0.1083(16) Uani 1 1 d .
H9A H 0.0614 0.3874 1.1015 0.162 Uiso 1 1 calc R
H9B H 0.0337 0.4006 0.9269 0.162 Uiso 1 1 calc R
H9C H 0.0884 0.4488 1.0358 0.162 Uiso 1 1 calc R
H2 H 0.130(2) 0.6185(12) 0.964(3) 0.048(8) Uiso 1 1 d .
H4 H 0.404(2) 0.5907(12) 1.031(3) 0.050(8) Uiso 1 1 d .
H5 H 0.3876(19) 0.5010(11) 0.935(3) 0.041(8) Uiso 1 1 d .
H1 H 0.0988(19) 0.5297(11) 0.874(3) 0.042(8) Uiso 1 1 d .
H3 H 0.277(2) 0.6503(14) 1.046(3) 0.067(10) Uiso 1 1 d .

loop_
_atom_site_aniso_label
_atom_site_aniso_U_11
_atom_site_aniso_U_22
_atom_site_aniso_U_33
_atom_site_aniso_U_23
_atom_site_aniso_U_13
_atom_site_aniso_U_12
K1 0.0447(4) 0.0431(4) 0.0378(3) -0.0037(3) 0.0086(3) -0.0011(3)
P1 0.0482(5) 0.0402(4) 0.0556(5) 0.0004(4) -0.0030(4) -0.0015(4)
B1 0.054(2) 0.0388(18) 0.0400(19) 0.0027(15) 0.0075(16) 0.0003(16)
O3 0.0761(15) 0.0358(11) 0.0486(12) -0.0062(9) 0.0106(11) -0.0035(10)
O6 0.0842(16) 0.0436(12) 0.0473(12) -0.0068(10) 0.0174(12) 0.0027(11)
O2 0.0521(13) 0.0598(14) 0.0656(14) 0.0056(11) 0.0115(11) 0.0073(11)
O1 0.0583(14) 0.0433(12) 0.0609(13) 0.0063(10) 0.0023(11) -0.0159(10)
O5 0.0561(14) 0.0514(14) 0.0654(15) 0.0116(11) 0.0139(12) 0.0159(10)
O4 0.0562(14) 0.0602(15) 0.0641(14) 0.0102(11) 0.0058(11) -0.0059(11)
C1 0.052(2) 0.0442(18) 0.0456(18) 0.0091(14) 0.0081(15) 0.0002(15)
C4 0.066(2) 0.057(2) 0.0452(19) 0.0085(16) 0.0003(17) -0.0217(19)
C3 0.094(3) 0.0381(19) 0.0429(19) 0.0004(15) 0.0196(19) -0.0044(19)
C14 0.044(2) 0.075(2) 0.073(2) 0.0227(19) 0.0001(17) -0.0197(17)
C5 0.050(2) 0.0483(19) 0.061(2) 0.0018(16) 0.0067(17) -0.0011(16)
C2 0.073(3) 0.0424(19) 0.051(2) 0.0063(15) 0.0232(18) 0.0076(18)
C19 0.082(3) 0.049(2) 0.061(2) -0.0049(17) -0.0016(19) -0.0226(18)
C12 0.058(2) 0.075(3) 0.105(3) -0.016(2) 0.008(2) 0.0143(19)
C22 0.073(2) 0.044(2) 0.098(3) 0.0109(19) 0.034(2) 0.0195(17)
C10 0.064(2) 0.0465(19) 0.059(2) -0.0055(15) 0.0101(17) 0.0024(15)
C24 0.117(3) 0.047(2) 0.054(2) -0.0125(17) 0.000(2) -0.005(2)
C6 0.060(2) 0.0430(19) 0.079(2) 0.0117(16) 0.0165(19) -0.0080(15)
C21 0.0416(19) 0.094(3) 0.073(2) 0.024(2) 0.0036(18) 0.0150(19)
C23 0.121(3) 0.0418(19) 0.067(2) 0.0005(17) 0.047(3) 0.019(2)
C15 0.0401(19) 0.082(3) 0.075(2) 0.022(2) 0.0092(17) 0.0020(17)
C17 0.096(3) 0.059(2) 0.070(3) -0.0114(18) 0.029(2) 0.021(2)
C13 0.143(4) 0.074(3) 0.096(3) 0.000(2) 0.070(3) 0.003(3)
C18 0.093(3) 0.0476(19) 0.050(2) -0.0100(15) 0.0044(19) -0.0195(18)
C7 0.103(3) 0.074(3) 0.059(2) 0.0089(19) 0.013(2) 0.002(2)
C20 0.051(2) 0.085(3) 0.070(2) 0.007(2) -0.0038(18) -0.0068(19)
C16 0.077(3) 0.069(2) 0.074(3) -0.0052(19) 0.022(2) 0.032(2)
C25 0.091(3) 0.048(2) 0.066(2) -0.0030(17) -0.012(2) -0.0233(19)
C8 0.103(3) 0.054(2) 0.117(3) 0.014(2) 0.013(3) -0.023(2)
C11 0.110(3) 0.053(2) 0.091(3) -0.024(2) 0.005(2) 0.008(2)
C9 0.082(3) 0.099(3) 0.160(5) 0.042(3) 0.065(3) 0.005(3)

loop_
_atom_type_symbol
_atom_type_description
_atom_type_scat_dispersion_real
_atom_type_scat_dispersion_imag
_atom_type_scat_source
C C 0.0033 0.0016 'International Tables Vol C Tables 4.2.6.8 and 6.1.1.4'
H H 0.0000 0.0000 'International Tables Vol C Tables 4.2.6.8 and 6.1.1.4'
B B 0.0013 0.0007 'International Tables Vol C Tables 4.2.6.8 and 6.1.1.4'
O O 0.0106 0.0060 'International Tables Vol C Tables 4.2.6.8 and 6.1.1.4'
P P 0.1023 0.0942 'International Tables Vol C Tables 4.2.6.8 and 6.1.1.4'
K K 0.2009 0.2494 'International Tables Vol C Tables 4.2.6.8 and 6.1.1.4'

loop_
_geom_angle_atom_site_label_1
_geom_angle_atom_site_label_2
_geom_angle_atom_site_label_3
_geom_angle
O6 K1 O2 116.92(7)
O6 K1 O1 59.87(7)
O2 K1 O1 57.64(6)
O6 K1 O3 143.56(6)
O2 K1 O3 57.53(6)
O1 K1 O3 108.14(6)
O6 K1 O5 59.35(7)
O2 K1 O5 149.37(6)
O1 K1 O5 114.33(7)
O3 K1 O5 105.73(6)
O6 K1 O4 115.25(7)
O2 K1 O4 113.95(7)
O1 K1 O4 150.16(6)
O3 K1 O4 56.42(6)
O5 K1 O4 56.32(6)
O6 K1 C3 130.31(8)
O2 K1 C3 90.97(9)
O1 K1 C3 122.23(9)
O3 K1 C3 85.87(8)
O5 K1 C3 114.71(9)
O4 K1 C3 84.36(9)
O6 K1 C2 121.12(8)
O2 K1 C2 74.07(8)
O1 K1 C2 96.27(8)
O3 K1 C2 93.18(7)
O5 K1 C2 135.69(8)
O4 K1 C2 109.13(8)
C3 K1 C2 25.99(9)
O6 K1 C4 110.52(8)
O2 K1 C4 115.99(8)
O1 K1 C4 131.53(7)
O3 K1 C4 102.44(8)
O5 K1 C4 91.59(8)
O4 K1 C4 78.31(7)
C3 K1 C4 25.33(9)
C2 K1 C4 44.71(10)
O6 K1 C1 97.03(7)
O2 K1 C1 82.74(7)
O1 K1 C1 82.21(7)
O3 K1 C1 116.20(7)
O5 K1 C1 127.21(7)
O4 K1 C1 126.90(7)
C3 K1 C1 43.69(9)
C2 K1 C1 24.13(8)
C4 K1 C1 50.39(9)
O6 K1 C5 88.56(7)
O2 K1 C5 123.38(7)
O1 K1 C5 113.60(7)
O3 K1 C5 125.76(7)
O5 K1 C5 87.23(7)
O4 K1 C5 94.99(7)
C3 K1 C5 42.75(9)
C2 K1 C5 50.17(9)
C4 K1 C5 23.45(8)
C1 K1 C5 42.55(8)
C10 P1 C6 108.95(15)
C10 P1 B1 108.74(15)
C6 P1 B1 101.78(14)
C5 B1 C1 114.4(3)
C5 B1 P1 130.6(2)
C1 B1 P1 114.9(2)
C18 O3 C17 110.0(3)
C18 O3 K1 113.91(18)
C17 O3 K1 109.92(18)
C23 O6 C24 114.5(3)
C23 O6 K1 121.33(19)
C24 O6 K1 120.2(2)
C15 O2 C16 112.3(3)
C15 O2 K1 120.58(19)
C16 O2 K1 121.10(19)
C25 O1 C14 112.4(3)
C25 O1 K1 106.01(18)
C14 O1 K1 107.93(17)
C22 O5 C21 112.0(3)
C22 O5 K1 104.60(18)
C21 O5 K1 107.73(18)
C20 O4 C19 112.6(3)
C20 O4 K1 119.46(19)
C19 O4 K1 118.89(18)
C2 C1 B1 121.0(3)
C2 C1 K1 65.71(17)
B1 C1 K1 88.53(18)
C2 C1 H1 114.0(17)
B1 C1 H1 125.0(16)
K1 C1 H1 117.1(16)
C3 C4 C5 122.0(3)
C3 C4 K1 69.04(18)
C5 C4 K1 91.6(2)
C3 C4 H4 121.5(17)
C5 C4 H4 116.4(18)
K1 C4 H4 113.6(17)
C4 C3 C2 121.5(3)
C4 C3 K1 85.63(19)
C2 C3 K1 81.1(2)
C4 C3 H3 120(2)
C2 C3 H3 118(2)
K1 C3 H3 101.6(19)
O1 C14 C15 108.6(2)
O1 C14 H14A 110.0
C15 C14 H14A 110.0
O1 C14 H14B 110.0
C15 C14 H14B 110.0
H14A C14 H14B 108.4
C4 C5 B1 119.6(3)
C4 C5 K1 64.93(18)
B1 C5 K1 83.56(18)
C4 C5 H5 115.3(17)
B1 C5 H5 125.1(16)
K1 C5 H5 121.1(17)
C3 C2 C1 121.3(3)
C3 C2 K1 72.96(19)
C1 C2 K1 90.16(19)
C3 C2 H2 120.6(17)
C1 C2 H2 117.9(18)
K1 C2 H2 103.1(17)
O4 C19 C18 109.2(3)
O4 C19 H19A 109.8
C18 C19 H19A 109.8
O4 C19 H19B 109.8
C18 C19 H19B 109.8
H19A C19 H19B 108.3
C10 C12 H12A 109.5
C10 C12 H12B 109.5
H12A C12 H12B 109.5
C10 C12 H12C 109.5
H12A C12 H12C 109.5
H12B C12 H12C 109.5
O5 C22 C23 110.1(3)
O5 C22 H22A 109.6
C23 C22 H22A 109.6
O5 C22 H22B 109.6
C23 C22 H22B 109.6
H22A C22 H22B 108.2
C13 C10 C12 109.8(3)
C13 C10 C11 106.6(3)
C12 C10 C11 107.9(3)
C13 C10 P1 104.1(2)
C12 C10 P1 117.4(2)
C11 C10 P1 110.6(2)
O6 C24 C25 109.6(3)
O6 C24 H24A 109.7
C25 C24 H24A 109.7
O6 C24 H24B 109.7
C25 C24 H24B 109.7
H24A C24 H24B 108.2
C9 C6 C7 108.2(3)
C9 C6 C8 108.5(3)
C7 C6 C8 108.6(3)
C9 C6 P1 105.6(2)
C7 C6 P1 114.7(2)
C8 C6 P1 111.0(3)
O5 C21 C20 108.5(3)
O5 C21 H21A 110.0
C20 C21 H21A 110.0
O5 C21 H21B 110.0
C20 C21 H21B 110.0
H21A C21 H21B 108.4
O6 C23 C22 108.8(3)
O6 C23 H23A 109.9
C22 C23 H23A 109.9
O6 C23 H23B 109.9
C22 C23 H23B 109.9
H23A C23 H23B 108.3
O2 C15 C14 108.9(3)
O2 C15 H15A 109.9
C14 C15 H15A 109.9
O2 C15 H15B 109.9
C14 C15 H15B 109.9
H15A C15 H15B 108.3
O3 C17 C16 109.8(3)
O3 C17 H17A 109.7
C16 C17 H17A 109.7
O3 C17 H17B 109.7
C16 C17 H17B 109.7
H17A C17 H17B 108.2
C10 C13 H13A 109.5
C10 C13 H13B 109.5
H13A C13 H13B 109.5
C10 C13 H13C 109.5
H13A C13 H13C 109.5
H13B C13 H13C 109.5
O3 C18 C19 109.7(3)
O3 C18 H18A 109.7
C19 C18 H18A 109.7
O3 C18 H18B 109.7
C19 C18 H18B 109.7
H18A C18 H18B 108.2
C6 C7 H7A 109.5
C6 C7 H7B 109.5
H7A C7 H7B 109.5
C6 C7 H7C 109.5
H7A C7 H7C 109.5
H7B C7 H7C 109.5
O4 C20 C21 109.1(3)
O4 C20 H20A 109.9
C21 C20 H20A 109.9
O4 C20 H20B 109.9
C21 C20 H20B 109.9
H20A C20 H20B 108.3
O2 C16 C17 109.2(3)
O2 C16 H16A 109.8
C17 C16 H16A 109.8
O2 C16 H16B 109.8
C17 C16 H16B 109.8
H16A C16 H16B 108.3
O1 C25 C24 109.7(3)
O1 C25 H25A 109.7
C24 C25 H25A 109.7
O1 C25 H25B 109.7
C24 C25 H25B 109.7
H25A C25 H25B 108.2
C6 C8 H8A 109.5
C6 C8 H8B 109.5
H8A C8 H8B 109.5
C6 C8 H8C 109.5
H8A C8 H8C 109.5
H8B C8 H8C 109.5
C10 C11 H11A 109.5
C10 C11 H11B 109.5
H11A C11 H11B 109.5
C10 C11 H11C 109.5
H11A C11 H11C 109.5
H11B C11 H11C 109.5
C6 C9 H9A 109.5
C6 C9 H9B 109.5
H9A C9 H9B 109.5
C6 C9 H9C 109.5
H9A C9 H9C 109.5
H9B C9 H9C 109.5

loop_
_geom_bond_atom_site_label_1
_geom_bond_atom_site_label_2
_geom_bond_distance
K1 O6 2.732(2)
K1 O2 2.846(2)
K1 O1 2.881(2)
K1 O3 2.943(2)
K1 O5 2.944(2)
K1 O4 2.956(2)
K1 C3 2.995(3)
K1 C2 3.094(3)
K1 C4 3.198(3)
K1 C1 3.395(3)
K1 C5 3.529(3)
P1 C10 1.893(3)
P1 C6 1.906(3)
P1 B1 1.977(3)
B1 C5 1.496(5)
B1 C1 1.497(4)
O3 C18 1.408(4)
O3 C17 1.414(4)
O6 C23 1.421(4)
O6 C24 1.424(4)
O2 C15 1.413(4)
O2 C16 1.413(4)
O1 C25 1.420(4)
O1 C14 1.425(4)
O5 C22 1.403(4)
O5 C21 1.424(4)
O4 C20 1.402(4)
O4 C19 1.422(4)
C1 C2 1.388(4)
C1 H1 0.93(3)
C4 C3 1.372(5)
C4 C5 1.405(4)
C4 H4 0.95(3)
C3 C2 1.372(5)
C3 H3 0.93(3)
C14 C15 1.490(5)
C14 H14A 0.9900
C14 H14B 0.9900
C5 H5 0.93(3)
C2 H2 0.93(3)
C19 C18 1.474(5)
C19 H19A 0.9900
C19 H19B 0.9900
C12 C10 1.524(5)
C12 H12A 0.9800
C12 H12B 0.9800
C12 H12C 0.9800
C22 C23 1.489(5)
C22 H22A 0.9900
C22 H22B 0.9900
C10 C13 1.523(5)
C10 C11 1.543(4)
C24 C25 1.475(5)
C24 H24A 0.9900
C24 H24B 0.9900
C6 C9 1.517(5)
C6 C7 1.523(5)
C6 C8 1.541(4)
C21 C20 1.487(5)
C21 H21A 0.9900
C21 H21B 0.9900
C23 H23A 0.9900
C23 H23B 0.9900
C15 H15A 0.9900
C15 H15B 0.9900
C17 C16 1.480(5)
C17 H17A 0.9900
C17 H17B 0.9900
C13 H13A 0.9800
C13 H13B 0.9800
C13 H13C 0.9800
C18 H18A 0.9900
C18 H18B 0.9900
C7 H7A 0.9800
C7 H7B 0.9800
C7 H7C 0.9800
C20 H20A 0.9900
C20 H20B 0.9900
C16 H16A 0.9900
C16 H16B 0.9900
C25 H25A 0.9900
C25 H25B 0.9900
C8 H8A 0.9800
C8 H8B 0.9800
C8 H8C 0.9800
C11 H11A 0.9800
C11 H11B 0.9800
C11 H11C 0.9800
C9 H9A 0.9800
C9 H9B 0.9800
C9 H9C 0.9800

loop_
_geom_torsion_atom_site_label_1
_geom_torsion_atom_site_label_2
_geom_torsion_atom_site_label_3
_geom_torsion_atom_site_label_4
_geom_torsion
C10 P1 B1 C5 -18.3(3)
C6 P1 B1 C5 96.6(3)
C10 P1 B1 C1 164.0(2)
C6 P1 B1 C1 -81.1(2)
O6 K1 O3 C18 -114.3(2)
O2 K1 O3 C18 153.3(2)
O1 K1 O3 C18 -177.87(19)
O5 K1 O3 C18 -55.0(2)
O4 K1 O3 C18 -26.45(18)
C3 K1 O3 C18 59.5(2)
C2 K1 O3 C18 84.5(2)
C4 K1 O3 C18 40.3(2)
C1 K1 O3 C18 92.0(2)
C5 K1 O3 C18 43.1(2)
O6 K1 O3 C17 121.7(2)
O2 K1 O3 C17 29.36(19)
O1 K1 O3 C17 58.2(2)
O5 K1 O3 C17 -178.9(2)
O4 K1 O3 C17 -150.4(2)
C3 K1 O3 C17 -64.4(2)
C2 K1 O3 C17 -39.5(2)
C4 K1 O3 C17 -83.7(2)
C1 K1 O3 C17 -31.9(2)
C5 K1 O3 C17 -80.8(2)
O2 K1 O6 C23 146.0(2)
O1 K1 O6 C23 154.7(2)
O3 K1 O6 C23 75.0(2)
O5 K1 O6 C23 0.8(2)
O4 K1 O6 C23 8.0(2)
C3 K1 O6 C23 -96.9(2)
C2 K1 O6 C23 -127.0(2)
C4 K1 O6 C23 -78.4(2)
C1 K1 O6 C23 -128.6(2)
C5 K1 O6 C23 -86.8(2)
O2 K1 O6 C24 -10.5(2)
O1 K1 O6 C24 -1.8(2)
O3 K1 O6 C24 -81.5(2)
O5 K1 O6 C24 -155.7(2)
O4 K1 O6 C24 -148.5(2)
C3 K1 O6 C24 106.6(2)
C2 K1 O6 C24 76.5(2)
C4 K1 O6 C24 125.1(2)
C1 K1 O6 C24 74.9(2)
C5 K1 O6 C24 116.7(2)
O6 K1 O2 C15 14.7(2)
O1 K1 O2 C15 5.79(19)
O3 K1 O2 C15 152.9(2)
O5 K1 O2 C15 89.3(2)
O4 K1 O2 C15 153.2(2)
C3 K1 O2 C15 -122.6(2)
C2 K1 O2 C15 -102.6(2)
C4 K1 O2 C15 -118.6(2)
C1 K1 O2 C15 -79.6(2)
C5 K1 O2 C15 -92.8(2)
O6 K1 O2 C16 -135.8(2)
O1 K1 O2 C16 -144.7(2)
O3 K1 O2 C16 2.4(2)
O5 K1 O2 C16 -61.2(3)
O4 K1 O2 C16 2.7(2)
C3 K1 O2 C16 86.9(2)
C2 K1 O2 C16 106.9(2)
C4 K1 O2 C16 90.9(2)
C1 K1 O2 C16 129.9(2)
C5 K1 O2 C16 116.7(2)
O6 K1 O1 C25 32.32(19)
O2 K1 O1 C25 -156.8(2)
O3 K1 O1 C25 174.38(19)
O5 K1 O1 C25 56.9(2)
O4 K1 O1 C25 121.1(2)
C3 K1 O1 C25 -88.9(2)
C2 K1 O1 C25 -90.2(2)
C4 K1 O1 C25 -59.2(2)
C1 K1 O1 C25 -70.5(2)
C5 K1 O1 C25 -41.1(2)
O6 K1 O1 C14 153.00(19)
O2 K1 O1 C14 -36.15(17)
O3 K1 O1 C14 -64.94(18)
O5 K1 O1 C14 177.60(17)
O4 K1 O1 C14 -118.2(2)
C3 K1 O1 C14 31.8(2)
C2 K1 O1 C14 30.50(19)
C4 K1 O1 C14 61.4(2)
C1 K1 O1 C14 50.16(18)
C5 K1 O1 C14 79.57(19)
O6 K1 O5 C22 -32.2(2)
O2 K1 O5 C22 -124.0(2)
O1 K1 O5 C22 -56.9(2)
O3 K1 O5 C22 -175.8(2)
O4 K1 O5 C22 155.7(2)
C3 K1 O5 C22 91.5(2)
C2 K1 O5 C22 72.5(2)
C4 K1 O5 C22 80.8(2)
C1 K1 O5 C22 42.1(2)
C5 K1 O5 C22 57.8(2)
O6 K1 O5 C21 -151.5(2)
O2 K1 O5 C21 116.7(2)
O1 K1 O5 C21 -176.25(18)
O3 K1 O5 C21 64.92(19)
O4 K1 O5 C21 36.33(18)
C3 K1 O5 C21 -27.8(2)
C2 K1 O5 C21 -46.9(2)
C4 K1 O5 C21 -38.48(19)
C1 K1 O5 C21 -77.2(2)
C5 K1 O5 C21 -61.53(19)
O6 K1 O4 C20 -12.3(2)
O2 K1 O4 C20 -151.6(2)
O1 K1 O4 C20 -85.3(2)
O3 K1 O4 C20 -151.3(2)
O5 K1 O4 C20 -4.9(2)
C3 K1 O4 C20 119.9(2)
C2 K1 O4 C20 127.9(2)
C4 K1 O4 C20 95.0(2)
C1 K1 O4 C20 109.2(2)
C5 K1 O4 C20 78.4(2)
O6 K1 O4 C19 132.3(2)
O2 K1 O4 C19 -6.9(2)
O1 K1 O4 C19 59.3(3)
O3 K1 O4 C19 -6.7(2)
O5 K1 O4 C19 139.7(2)
C3 K1 O4 C19 -95.5(2)
C2 K1 O4 C19 -87.5(2)
C4 K1 O4 C19 -120.4(2)
C1 K1 O4 C19 -106.2(2)
C5 K1 O4 C19 -137.0(2)
C5 B1 C1 C2 -3.3(4)
P1 B1 C1 C2 174.8(2)
C5 B1 C1 K1 57.0(3)
P1 B1 C1 K1 -124.89(17)
O6 K1 C1 C2 176.7(2)
O2 K1 C1 C2 -66.9(2)
O1 K1 C1 C2 -125.1(2)
O3 K1 C1 C2 -18.7(2)
O5 K1 C1 C2 120.2(2)
O4 K1 C1 C2 47.7(2)
C3 K1 C1 C2 32.2(2)
C4 K1 C1 C2 65.8(2)
C5 K1 C1 C2 96.6(2)
O6 K1 C1 B1 51.52(19)
O2 K1 C1 B1 167.89(19)
O1 K1 C1 B1 109.70(19)
O3 K1 C1 B1 -143.87(17)
O5 K1 C1 B1 -5.0(2)
O4 K1 C1 B1 -77.5(2)
C3 K1 C1 B1 -93.0(2)
C2 K1 C1 B1 -125.2(3)
C4 K1 C1 B1 -59.35(19)
C5 K1 C1 B1 -28.59(17)
O6 K1 C4 C3 -145.5(2)
O2 K1 C4 C3 -9.4(2)
O1 K1 C4 C3 -78.1(2)
O3 K1 C4 C3 50.3(2)
O5 K1 C4 C3 156.8(2)
O4 K1 C4 C3 101.7(2)
C2 K1 C4 C3 -31.5(2)
C1 K1 C4 C3 -63.6(2)
C5 K1 C4 C3 -123.9(3)
O6 K1 C4 C5 -21.6(2)
O2 K1 C4 C5 114.5(2)
O1 K1 C4 C5 45.8(3)
O3 K1 C4 C5 174.2(2)
O5 K1 C4 C5 -79.3(2)
O4 K1 C4 C5 -134.4(2)
C3 K1 C4 C5 123.9(3)
C2 K1 C4 C5 92.4(2)
C1 K1 C4 C5 60.3(2)
C5 C4 C3 C2 -1.5(5)
K1 C4 C3 C2 76.7(3)
C5 C4 C3 K1 -78.2(3)
O6 K1 C3 C4 44.1(3)
O2 K1 C3 C4 171.5(2)
O1 K1 C3 C4 120.0(2)
O3 K1 C3 C4 -131.1(2)
O5 K1 C3 C4 -25.7(2)
O4 K1 C3 C4 -74.5(2)
C2 K1 C3 C4 122.9(3)
C1 K1 C3 C4 93.1(2)
C5 K1 C3 C4 29.12(18)
O6 K1 C3 C2 -78.8(2)
O2 K1 C3 C2 48.6(2)
O1 K1 C3 C2 -2.9(2)
O3 K1 C3 C2 106.0(2)
O5 K1 C3 C2 -148.60(19)
O4 K1 C3 C2 162.6(2)
C4 K1 C3 C2 -122.9(3)
C1 K1 C3 C2 -29.79(18)
C5 K1 C3 C2 -93.8(2)
C25 O1 C14 C15 -177.0(3)
K1 O1 C14 C15 66.5(3)
C3 C4 C5 B1 0.2(5)
K1 C4 C5 B1 -65.9(3)
C3 C4 C5 K1 66.1(3)
C1 B1 C5 C4 2.1(4)
P1 B1 C5 C4 -175.7(2)
C1 B1 C5 K1 -54.3(2)
P1 B1 C5 K1 128.0(3)
O6 K1 C5 C4 159.8(2)
O2 K1 C5 C4 -78.5(2)
O1 K1 C5 C4 -144.2(2)
O3 K1 C5 C4 -7.0(3)
O5 K1 C5 C4 100.4(2)
O4 K1 C5 C4 44.6(2)
C3 K1 C5 C4 -31.5(2)
C2 K1 C5 C4 -66.2(2)
C1 K1 C5 C4 -98.2(2)
O6 K1 C5 B1 -73.22(19)
O2 K1 C5 B1 48.5(2)
O1 K1 C5 B1 -17.2(2)
O3 K1 C5 B1 119.96(18)
O5 K1 C5 B1 -132.60(19)
O4 K1 C5 B1 171.56(19)
C3 K1 C5 B1 95.4(2)
C2 K1 C5 B1 60.73(19)
C4 K1 C5 B1 127.0(3)
C1 K1 C5 B1 28.80(17)
C4 C3 C2 C1 0.2(5)
K1 C3 C2 C1 79.4(3)
C4 C3 C2 K1 -79.2(3)
B1 C1 C2 C3 2.3(5)
K1 C1 C2 C3 -70.0(3)
B1 C1 C2 K1 72.3(3)
O6 K1 C2 C3 119.1(2)
O2 K1 C2 C3 -128.7(2)
O1 K1 C2 C3 177.5(2)
O3 K1 C2 C3 -73.8(2)
O5 K1 C2 C3 42.6(2)
O4 K1 C2 C3 -18.4(2)
C4 K1 C2 C3 30.70(19)
C1 K1 C2 C3 122.9(3)
C5 K1 C2 C3 61.9(2)
O6 K1 C2 C1 -3.8(3)
O2 K1 C2 C1 108.4(2)
O1 K1 C2 C1 54.6(2)
O3 K1 C2 C1 163.3(2)
O5 K1 C2 C1 -80.3(2)
O4 K1 C2 C1 -141.3(2)
C3 K1 C2 C1 -122.9(3)
C4 K1 C2 C1 -92.2(2)
C5 K1 C2 C1 -61.0(2)
C20 O4 C19 C18 -176.1(3)
K1 O4 C19 C18 37.0(3)
C21 O5 C22 C23 179.4(3)
K1 O5 C22 C23 63.0(3)
C6 P1 C10 C13 -165.9(2)
B1 P1 C10 C13 -55.8(3)
C6 P1 C10 C12 -44.4(3)
B1 P1 C10 C12 65.7(3)
C6 P1 C10 C11 79.9(3)
B1 P1 C10 C11 -170.0(2)
C23 O6 C24 C25 173.7(3)
K1 O6 C24 C25 -28.3(3)
C10 P1 C6 C9 -170.0(3)
B1 P1 C6 C9 75.3(3)
C10 P1 C6 C7 71.0(3)
B1 P1 C6 C7 -43.7(3)
C10 P1 C6 C8 -52.6(3)
B1 P1 C6 C8 -167.3(3)
C22 O5 C21 C20 176.8(3)
K1 O5 C21 C20 -68.7(3)
C24 O6 C23 C22 -172.9(3)
K1 O6 C23 C22 29.3(3)
O5 C22 C23 O6 -64.8(3)
C16 O2 C15 C14 176.8(3)
K1 O2 C15 C14 23.9(3)
O1 C14 C15 O2 -60.8(3)
C18 O3 C17 C16 173.9(3)
K1 O3 C17 C16 -60.0(3)
C17 O3 C18 C19 -178.0(3)
K1 O3 C18 C19 58.1(3)
O4 C19 C18 O3 -62.7(3)
C19 O4 C20 C21 -172.5(3)
K1 O4 C20 C21 -25.8(3)
O5 C21 C20 O4 64.0(4)
C15 O2 C16 C17 174.9(3)
K1 O2 C16 C17 -32.3(4)
O3 C17 C16 O2 62.1(4)
C14 O1 C25 C24 179.8(3)
K1 O1 C25 C24 -62.5(3)
O6 C24 C25 O1 62.8(4)
